data_4071500
loop_
_publ_author_name
'Herrmann, Christoph'
'Kehr, Gerald'
'Fr\"ohlich, Roland'
'Erker, Gerhard'

_publ_section_title
;
 Chemical Behavior of a Pair of (COD)CpRh and &#x2212;Ir Complexes with
 Pendant Peripheral &#x2212;B(C6F5)2Groups&#x2020;
;
_journal_issue 10
_journal_name_full Organometallics
_journal_page_first 2328
_journal_paper_doi 10.1021/om800195d
_journal_volume 27
_journal_year 2008
_chemical_formula_sum 'C28 H22 B F10 Ir'
_chemical_formula_weight 751.47
_chemical_name_systematic
; 
 ? 
;
_space_group_IT_number 2
_symmetry_cell_setting triclinic
_symmetry_space_group_name_Hall '-P 1'
_symmetry_space_group_name_H-M 'P -1'
_atom_sites_solution_hydrogens 'at Ir from difmap, others geom'
_atom_sites_solution_primary direct
_atom_sites_solution_secondary difmap
_audit_creation_method SHELXL-97
_cell_angle_alpha 105.611(1)
_cell_angle_beta 90.657(1)
_cell_angle_gamma 108.065(1)
_cell_formula_units_Z 4
_cell_length_a 11.8637(2)
_cell_length_b 13.7856(2)
_cell_length_c 16.3812(4)
_cell_measurement_reflns_used 6796
_cell_measurement_temperature 198(2)
_cell_measurement_theta_max 27.88
_cell_measurement_theta_min 0.41
_cell_volume 2439.88(8)
_computing_cell_refinement 'Collect (Nonius B.V., 1998)'
_computing_data_collection 'Collect (Nonius B.V., 1998)'
_computing_data_reduction 'Denzo-SMN (Otwinowski & Minor, 1997)'
_computing_molecular_graphics 'XP (BrukerAXS, 2000)'
_computing_publication_material 'SHELXL-97 (Sheldrick, 1997)'
_computing_structure_refinement 'SHELXL-97 (Sheldrick, 1997)'
_computing_structure_solution 'SHELXS-97 (Sheldrick, 1990)'
_diffrn_ambient_temperature 198(2)
_diffrn_measured_fraction_theta_full 0.978
_diffrn_measured_fraction_theta_max 0.978
_diffrn_measurement_device_type 'Nonius KappaCCD'
_diffrn_measurement_method '\w and \f scans'
_diffrn_radiation_monochromator graphite
_diffrn_radiation_source 'rotating anode Nonius FR591'
_diffrn_radiation_type MoK\a
_diffrn_radiation_wavelength 0.71073
_diffrn_reflns_av_R_equivalents 0.055
_diffrn_reflns_av_sigmaI/netI 0.0572
_diffrn_reflns_limit_h_max 15
_diffrn_reflns_limit_h_min -15
_diffrn_reflns_limit_k_max 17
_diffrn_reflns_limit_k_min -18
_diffrn_reflns_limit_l_max 21
_diffrn_reflns_limit_l_min -21
_diffrn_reflns_number 25816
_diffrn_reflns_theta_full 28.22
_diffrn_reflns_theta_max 28.22
_diffrn_reflns_theta_min 1.30
_exptl_absorpt_coefficient_mu 5.567
_exptl_absorpt_correction_T_max 0.6060
_exptl_absorpt_correction_T_min 0.3366
_exptl_absorpt_correction_type multi-scan
_exptl_absorpt_process_details 'Denzo (Otwinowski, Borek, Majewski & Minor, 2003)'
_exptl_crystal_colour colorless
_exptl_crystal_density_diffrn 2.046
_exptl_crystal_density_method 'not measured'
_exptl_crystal_description block
_exptl_crystal_F_000 1448
_exptl_crystal_size_max 0.25
_exptl_crystal_size_mid 0.20
_exptl_crystal_size_min 0.10
_refine_diff_density_max 1.606
_refine_diff_density_min -1.821
_refine_diff_density_rms 0.165
_refine_ls_extinction_method none
_refine_ls_goodness_of_fit_ref 1.041
_refine_ls_hydrogen_treatment mixed
_refine_ls_matrix_type full
_refine_ls_number_parameters 727
_refine_ls_number_reflns 11794
_refine_ls_number_restraints 0
_refine_ls_restrained_S_all 1.041
_refine_ls_R_factor_all 0.0648
_refine_ls_R_factor_gt 0.0387
_refine_ls_shift/su_max 0.001
_refine_ls_shift/su_mean 0.000
_refine_ls_structure_factor_coef Fsqd
_refine_ls_weighting_details 'calc w=1/[\s^2^(Fo^2^)+(0.0481P)^2^+0.0000P] where P=(Fo^2^+2Fc^2^)/3'
_refine_ls_weighting_scheme calc
_refine_ls_wR_factor_gt 0.0849
_refine_ls_wR_factor_ref 0.0938
_reflns_number_gt 8702
_reflns_number_total 11794
_reflns_threshold_expression >2sigma(I)
_cod_data_source_file om800195d-file007.cif
_cod_data_source_block erk4050
_cod_original_sg_symbol_H-M P-1
_cod_database_code 4071500

loop_
_symmetry_equiv_pos_as_xyz
'x, y, z'
'-x, -y, -z'

loop_
_atom_site_label
_atom_site_type_symbol
_atom_site_fract_x
_atom_site_fract_y
_atom_site_fract_z
_atom_site_U_iso_or_equiv
_atom_site_adp_type
_atom_site_occupancy
_atom_site_symmetry_multiplicity
_atom_site_calc_flag
_atom_site_refinement_flags
Ir1A Ir 0.447977(17) 0.237174(14) 0.149502(12) 0.02500(7) Uani 1 1 d .
H1A H 0.349(4) 0.245(4) 0.205(3) 0.030 Uiso 1 1 d .
B1A B 0.5455(5) 0.1011(4) 0.2831(4) 0.0236(12) Uani 1 1 d .
C1A C 0.5795(5) 0.1437(4) 0.1304(3) 0.0243(11) Uani 1 1 d .
C2A C 0.5137(5) 0.1253(4) 0.0515(3) 0.0314(12) Uani 1 1 d .
H2A H 0.5461 0.1416 0.0021 0.038 Uiso 1 1 calc R
C3A C 0.3902(5) 0.0781(4) 0.0593(3) 0.0331(13) Uani 1 1 d .
H3A H 0.3258 0.0576 0.0165 0.040 Uiso 1 1 calc R
C4A C 0.3820(5) 0.0675(4) 0.1438(3) 0.0302(12) Uani 1 1 d .
H4A H 0.3100 0.0374 0.1660 0.036 Uiso 1 1 calc R
C5A C 0.4984(4) 0.1088(4) 0.1902(3) 0.0249(11) Uani 1 1 d .
C6A C 0.7121(5) 0.1851(4) 0.1493(3) 0.0331(12) Uani 1 1 d .
H6A1 H 0.7439 0.2502 0.1307 0.040 Uiso 1 1 calc R
H6A2 H 0.7458 0.1312 0.1162 0.040 Uiso 1 1 calc R
C7A C 0.7522(5) 0.2110(4) 0.2432(3) 0.0295(12) Uani 1 1 d .
H7A1 H 0.7342 0.2755 0.2753 0.035 Uiso 1 1 calc R
H7A2 H 0.8395 0.2264 0.2510 0.035 Uiso 1 1 calc R
C8A C 0.6890(4) 0.1178(4) 0.2786(3) 0.0296(12) Uani 1 1 d .
H8A1 H 0.7271 0.1313 0.3365 0.036 Uiso 1 1 calc R
H8A2 H 0.6988 0.0516 0.2419 0.036 Uiso 1 1 calc R
C11A C 0.5047(6) 0.3886(4) 0.2529(4) 0.0432(16) Uani 1 1 d .
H11A H 0.4979 0.3479 0.2922 0.052 Uiso 1 1 calc R
C12A C 0.5921(6) 0.3886(4) 0.1982(4) 0.0407(15) Uani 1 1 d .
H12A H 0.6397 0.3450 0.2004 0.049 Uiso 1 1 calc R
C13A C 0.6172(7) 0.4518(6) 0.1361(5) 0.073(2) Uani 1 1 d .
H13A H 0.6100 0.5226 0.1637 0.087 Uiso 1 1 calc R
H13B H 0.7011 0.4631 0.1238 0.087 Uiso 1 1 calc R
C14A C 0.5424(9) 0.4070(6) 0.0558(5) 0.089(3) Uani 1 1 d .
H14A H 0.5897 0.3804 0.0110 0.107 Uiso 1 1 calc R
H14B H 0.5211 0.4648 0.0414 0.107 Uiso 1 1 calc R
C15A C 0.4304(6) 0.3186(5) 0.0534(4) 0.0471(17) Uani 1 1 d .
H15A H 0.4199 0.2528 0.0114 0.057 Uiso 1 1 calc R
C16A C 0.3393(6) 0.3221(5) 0.1059(4) 0.0483(17) Uani 1 1 d .
H16A H 0.2730 0.2594 0.0989 0.058 Uiso 1 1 calc R
C17A C 0.3423(7) 0.4226(5) 0.1739(4) 0.073(3) Uani 1 1 d .
H17A H 0.3684 0.4830 0.1490 0.087 Uiso 1 1 calc R
H17B H 0.2599 0.4153 0.1885 0.087 Uiso 1 1 calc R
C18A C 0.4190(7) 0.4503(5) 0.2532(4) 0.066(2) Uani 1 1 d .
H18A H 0.3671 0.4402 0.2993 0.080 Uiso 1 1 calc R
H18B H 0.4659 0.5269 0.2679 0.080 Uiso 1 1 calc R
C21A C 0.5176(4) 0.1907(3) 0.3614(3) 0.0223(10) Uani 1 1 d .
C22A C 0.4003(4) 0.1880(4) 0.3721(3) 0.0257(11) Uani 1 1 d .
F22A F 0.3104(3) 0.1077(2) 0.31949(19) 0.0353(7) Uani 1 1 d .
C23A C 0.3662(5) 0.2602(4) 0.4336(3) 0.0291(12) Uani 1 1 d .
F23A F 0.2507(3) 0.2510(3) 0.4401(2) 0.0428(8) Uani 1 1 d .
C24A C 0.4524(5) 0.3430(4) 0.4905(3) 0.0328(13) Uani 1 1 d .
F24A F 0.4215(3) 0.4154(3) 0.5516(2) 0.0484(9) Uani 1 1 d .
C25A C 0.5695(5) 0.3504(4) 0.4850(3) 0.0300(12) Uani 1 1 d .
F25A F 0.6543(3) 0.4300(2) 0.5409(2) 0.0411(8) Uani 1 1 d .
C26A C 0.5986(4) 0.2754(4) 0.4222(3) 0.0239(10) Uani 1 1 d .
F26A F 0.7177(2) 0.2893(2) 0.42532(19) 0.0334(7) Uani 1 1 d .
C31A C 0.4798(4) -0.0205(4) 0.2890(3) 0.0257(11) Uani 1 1 d .
C32A C 0.4375(4) -0.0498(4) 0.3603(3) 0.0283(11) Uani 1 1 d .
F32A F 0.4383(3) 0.0254(2) 0.43342(19) 0.0375(7) Uani 1 1 d .
C33A C 0.3919(5) -0.1535(4) 0.3650(4) 0.0310(12) Uani 1 1 d .
F33A F 0.3544(3) -0.1744(2) 0.4370(2) 0.0414(8) Uani 1 1 d .
C34A C 0.3848(5) -0.2363(4) 0.2941(4) 0.0348(13) Uani 1 1 d .
F34A F 0.3409(3) -0.3382(2) 0.2965(2) 0.0523(9) Uani 1 1 d .
C35A C 0.4239(5) -0.2141(4) 0.2210(4) 0.0352(13) Uani 1 1 d .
F35A F 0.4219(3) -0.2946(2) 0.1509(2) 0.0530(10) Uani 1 1 d .
C36A C 0.4715(5) -0.1098(4) 0.2197(3) 0.0303(12) Uani 1 1 d .
F36A F 0.5145(3) -0.0944(2) 0.14637(19) 0.0426(8) Uani 1 1 d .
Ir1B Ir -0.013943(17) 0.273490(14) -0.358993(12) 0.02272(6) Uani 1 1 d .
H1B H -0.108(4) 0.290(3) -0.303(3) 0.027 Uiso 1 1 d .
B1B B 0.0855(5) 0.1521(4) -0.2200(4) 0.0254(12) Uani 1 1 d .
C1B C 0.0891(5) 0.1533(4) -0.3848(3) 0.0267(11) Uani 1 1 d .
C2B C 0.0097(5) 0.1338(4) -0.4580(3) 0.0312(12) Uani 1 1 d .
H2B H 0.0323 0.1363 -0.5130 0.037 Uiso 1 1 calc R
C3B C -0.1088(5) 0.1101(4) -0.4346(3) 0.0327(13) Uani 1 1 d .
H3B H -0.1792 0.0951 -0.4705 0.039 Uiso 1 1 calc R
C4B C -0.1014(5) 0.1132(4) -0.3465(3) 0.0280(12) Uani 1 1 d .
H4B H -0.1681 0.0976 -0.3150 0.034 Uiso 1 1 calc R
C5B C 0.0209(4) 0.1433(4) -0.3123(3) 0.0251(11) Uani 1 1 d .
C6B C 0.2199(5) 0.1694(4) -0.3841(4) 0.0363(13) Uani 1 1 d .
H6B1 H 0.2643 0.2455 -0.3766 0.044 Uiso 1 1 calc R
H6B2 H 0.2362 0.1274 -0.4392 0.044 Uiso 1 1 calc R
C7B C 0.2621(5) 0.1348(5) -0.3122(4) 0.0394(14) Uani 1 1 d .
H7B1 H 0.3496 0.1507 -0.3097 0.047 Uiso 1 1 calc R
H7B2 H 0.2245 0.0569 -0.3231 0.047 Uiso 1 1 calc R
C8B C 0.2293(5) 0.1932(5) -0.2268(4) 0.0381(14) Uani 1 1 d .
H8B1 H 0.2564 0.2706 -0.2204 0.046 Uiso 1 1 calc R
H8B2 H 0.2714 0.1814 -0.1797 0.046 Uiso 1 1 calc R
C11B C -0.0936(5) 0.3795(4) -0.4020(3) 0.0293(12) Uani 1 1 d .
H11B H -0.1686 0.3272 -0.4036 0.035 Uiso 1 1 calc R
C12B C -0.0151(5) 0.3526(4) -0.4595(3) 0.0261(11) Uani 1 1 d .
H12B H -0.0411 0.2831 -0.4984 0.031 Uiso 1 1 calc R
C13B C 0.1074(5) 0.4244(4) -0.4651(3) 0.0326(12) Uani 1 1 d .
H13C H 0.0999 0.4798 -0.4907 0.039 Uiso 1 1 calc R
H13D H 0.1500 0.3821 -0.5033 0.039 Uiso 1 1 calc R
C14B C 0.1807(5) 0.4782(4) -0.3789(3) 0.0332(12) Uani 1 1 d .
H14C H 0.2663 0.4925 -0.3870 0.040 Uiso 1 1 calc R
H14D H 0.1683 0.5474 -0.3537 0.040 Uiso 1 1 calc R
C15B C 0.1485(5) 0.4114(4) -0.3174(3) 0.0314(12) Uani 1 1 d .
H15B H 0.1854 0.3587 -0.3200 0.038 Uiso 1 1 calc R
C16B C 0.0678(5) 0.4229(4) -0.2572(3) 0.0341(13) Uani 1 1 d .
H16B H 0.0575 0.3818 -0.2181 0.041 Uiso 1 1 calc R
C17B C -0.0036(6) 0.4972(4) -0.2511(3) 0.0392(14) Uani 1 1 d .
H17C H 0.0501 0.5714 -0.2269 0.047 Uiso 1 1 calc R
H17D H -0.0644 0.4826 -0.2112 0.047 Uiso 1 1 calc R
C18B C -0.0661(5) 0.4877(4) -0.3369(3) 0.0333(13) Uani 1 1 d .
H18C H -0.1417 0.5032 -0.3266 0.040 Uiso 1 1 calc R
H18D H -0.0150 0.5425 -0.3612 0.040 Uiso 1 1 calc R
C21B C 0.0392(5) 0.2275(4) -0.1397(3) 0.0276(12) Uani 1 1 d .
C22B C -0.0808(5) 0.2019(4) -0.1263(3) 0.0323(12) Uani 1 1 d .
F22B F -0.1598(3) 0.1119(2) -0.1785(2) 0.0428(8) Uani 1 1 d .
C23B C -0.1288(6) 0.2579(5) -0.0623(4) 0.0403(14) Uani 1 1 d .
F23B F -0.2469(3) 0.2261(3) -0.0543(2) 0.0618(11) Uani 1 1 d .
C24B C -0.0543(7) 0.3486(5) -0.0041(4) 0.0476(17) Uani 1 1 d .
F24B F -0.1000(4) 0.4050(3) 0.0596(2) 0.0679(12) Uani 1 1 d .
C25B C 0.0663(6) 0.3777(4) -0.0116(4) 0.0426(16) Uani 1 1 d .
F25B F 0.1409(4) 0.4641(3) 0.0457(2) 0.0639(12) Uani 1 1 d .
C26B C 0.1097(5) 0.3179(4) -0.0777(3) 0.0340(13) Uani 1 1 d .
F26B F 0.2295(3) 0.3518(3) -0.0775(2) 0.0500(9) Uani 1 1 d .
C31B C 0.0501(4) 0.0335(4) -0.2017(3) 0.0246(11) Uani 1 1 d .
C32B C 0.0825(5) 0.0263(4) -0.1219(3) 0.0289(11) Uani 1 1 d .
F32B F 0.1472(3) 0.1156(2) -0.06059(19) 0.0403(8) Uani 1 1 d .
C33B C 0.0538(5) -0.0669(4) -0.0992(3) 0.0295(12) Uani 1 1 d .
F33B F 0.0897(3) -0.0668(2) -0.02065(19) 0.0422(8) Uani 1 1 d .
C34B C -0.0090(5) -0.1610(4) -0.1581(4) 0.0366(13) Uani 1 1 d .
F34B F -0.0345(3) -0.2541(2) -0.1373(2) 0.0528(9) Uani 1 1 d .
C35B C -0.0402(5) -0.1605(4) -0.2381(4) 0.0345(13) Uani 1 1 d .
F35B F -0.0981(4) -0.2534(2) -0.2972(2) 0.0587(11) Uani 1 1 d .
C36B C -0.0106(5) -0.0652(4) -0.2585(3) 0.0298(12) Uani 1 1 d .
F36B F -0.0423(3) -0.0729(2) -0.33992(19) 0.0416(8) Uani 1 1 d .

loop_
_atom_site_aniso_label
_atom_site_aniso_U_11
_atom_site_aniso_U_22
_atom_site_aniso_U_33
_atom_site_aniso_U_23
_atom_site_aniso_U_13
_atom_site_aniso_U_12
Ir1A 0.03143(12) 0.02222(11) 0.02181(12) 0.00475(8) -0.00073(9) 0.01082(9)
B1A 0.027(3) 0.017(3) 0.028(3) 0.007(2) -0.001(2) 0.007(2)
C1A 0.033(3) 0.022(2) 0.018(3) 0.0006(19) 0.001(2) 0.015(2)
C2A 0.040(3) 0.032(3) 0.021(3) 0.002(2) 0.001(2) 0.016(3)
C3A 0.040(3) 0.022(3) 0.030(3) -0.006(2) -0.011(3) 0.012(2)
C4A 0.030(3) 0.024(3) 0.034(3) 0.006(2) -0.004(2) 0.006(2)
C5A 0.025(3) 0.023(2) 0.026(3) 0.004(2) 0.003(2) 0.010(2)
C6A 0.033(3) 0.034(3) 0.034(3) 0.011(2) 0.009(3) 0.012(2)
C7A 0.025(3) 0.035(3) 0.029(3) 0.010(2) 0.007(2) 0.011(2)
C8A 0.029(3) 0.026(3) 0.037(3) 0.008(2) 0.001(2) 0.014(2)
C11A 0.066(4) 0.030(3) 0.035(3) 0.001(2) -0.012(3) 0.025(3)
C12A 0.054(4) 0.022(3) 0.042(4) 0.007(2) -0.007(3) 0.008(3)
C13A 0.077(6) 0.056(4) 0.076(6) 0.036(4) -0.010(5) -0.005(4)
C14A 0.126(8) 0.072(5) 0.068(6) 0.053(5) -0.006(6) 0.004(5)
C15A 0.078(5) 0.038(3) 0.032(3) 0.012(3) -0.016(3) 0.026(3)
C16A 0.055(4) 0.041(3) 0.047(4) -0.003(3) -0.017(3) 0.027(3)
C17A 0.094(6) 0.063(5) 0.061(5) -0.016(4) -0.030(4) 0.056(5)
C18A 0.094(6) 0.060(4) 0.052(4) -0.010(3) -0.018(4) 0.057(5)
C21A 0.028(3) 0.021(2) 0.021(3) 0.0107(19) 0.002(2) 0.008(2)
C22A 0.027(3) 0.024(2) 0.023(3) 0.006(2) -0.001(2) 0.002(2)
F22A 0.0261(16) 0.0355(16) 0.0348(19) 0.0020(14) -0.0010(14) 0.0041(14)
C23A 0.025(3) 0.038(3) 0.028(3) 0.010(2) 0.008(2) 0.014(2)
F23A 0.0265(17) 0.054(2) 0.045(2) 0.0056(16) 0.0088(15) 0.0167(16)
C24A 0.043(3) 0.036(3) 0.022(3) 0.004(2) 0.009(3) 0.021(3)
F24A 0.056(2) 0.050(2) 0.035(2) -0.0075(16) 0.0095(17) 0.0277(18)
C25A 0.031(3) 0.027(3) 0.028(3) 0.004(2) -0.002(2) 0.006(2)
F25A 0.0391(19) 0.0383(17) 0.0308(19) -0.0054(14) -0.0047(15) 0.0053(15)
C26A 0.029(3) 0.027(2) 0.019(3) 0.011(2) 0.002(2) 0.010(2)
F26A 0.0253(16) 0.0401(16) 0.0284(17) 0.0035(13) -0.0017(13) 0.0071(13)
C31A 0.027(3) 0.026(2) 0.026(3) 0.009(2) -0.004(2) 0.008(2)
C32A 0.028(3) 0.024(3) 0.029(3) 0.005(2) -0.003(2) 0.006(2)
F32A 0.054(2) 0.0303(16) 0.0286(18) 0.0114(13) 0.0056(15) 0.0122(15)
C33A 0.027(3) 0.033(3) 0.037(3) 0.018(2) 0.000(2) 0.008(2)
F33A 0.043(2) 0.0443(18) 0.043(2) 0.0276(16) 0.0130(16) 0.0106(15)
C34A 0.039(3) 0.020(3) 0.046(4) 0.009(2) -0.001(3) 0.011(2)
F34A 0.060(2) 0.0217(16) 0.078(3) 0.0209(16) 0.013(2) 0.0106(16)
C35A 0.044(3) 0.023(3) 0.035(3) 0.000(2) -0.005(3) 0.014(3)
F35A 0.074(3) 0.0232(16) 0.055(2) -0.0034(15) 0.001(2) 0.0185(17)
C36A 0.034(3) 0.030(3) 0.030(3) 0.008(2) 0.005(2) 0.014(2)
F36A 0.068(2) 0.0336(17) 0.0273(18) 0.0070(14) 0.0068(17) 0.0199(17)
Ir1B 0.02723(11) 0.02163(10) 0.01924(11) 0.00510(8) -0.00128(8) 0.00864(8)
B1B 0.028(3) 0.027(3) 0.021(3) 0.010(2) -0.002(2) 0.006(2)
C1B 0.038(3) 0.021(2) 0.025(3) 0.010(2) 0.005(2) 0.012(2)
C2B 0.044(3) 0.026(3) 0.021(3) 0.001(2) 0.001(2) 0.012(2)
C3B 0.041(3) 0.018(2) 0.032(3) 0.004(2) -0.014(3) 0.003(2)
C4B 0.029(3) 0.019(2) 0.032(3) 0.008(2) -0.004(2) 0.002(2)
C5B 0.027(3) 0.020(2) 0.028(3) 0.010(2) 0.003(2) 0.006(2)
C6B 0.037(3) 0.044(3) 0.036(3) 0.015(3) 0.014(3) 0.021(3)
C7B 0.030(3) 0.054(4) 0.046(4) 0.027(3) 0.008(3) 0.019(3)
C8B 0.026(3) 0.047(3) 0.045(4) 0.023(3) -0.003(3) 0.008(3)
C11B 0.032(3) 0.027(3) 0.030(3) 0.010(2) 0.000(2) 0.010(2)
C12B 0.040(3) 0.026(2) 0.014(3) 0.007(2) -0.004(2) 0.013(2)
C13B 0.035(3) 0.034(3) 0.035(3) 0.016(2) 0.005(3) 0.013(2)
C14B 0.026(3) 0.028(3) 0.042(4) 0.010(2) 0.004(2) 0.004(2)
C15B 0.028(3) 0.020(2) 0.040(3) 0.001(2) -0.010(3) 0.005(2)
C16B 0.052(4) 0.017(2) 0.024(3) 0.000(2) -0.013(3) 0.004(2)
C17B 0.060(4) 0.030(3) 0.024(3) 0.000(2) 0.001(3) 0.017(3)
C18B 0.043(3) 0.033(3) 0.030(3) 0.009(2) 0.002(3) 0.020(3)
C21B 0.037(3) 0.021(2) 0.023(3) 0.010(2) -0.005(2) 0.004(2)
C22B 0.038(3) 0.032(3) 0.026(3) 0.008(2) 0.004(3) 0.012(3)
F22B 0.0312(18) 0.0440(18) 0.040(2) 0.0041(15) 0.0074(15) 0.0009(15)
C23B 0.052(4) 0.052(4) 0.030(3) 0.019(3) 0.012(3) 0.027(3)
F23B 0.052(2) 0.092(3) 0.047(2) 0.017(2) 0.021(2) 0.033(2)
C24B 0.085(5) 0.047(4) 0.023(3) 0.010(3) 0.008(3) 0.039(4)
F24B 0.117(4) 0.074(3) 0.029(2) 0.0057(19) 0.014(2) 0.060(3)
C25B 0.076(5) 0.023(3) 0.024(3) 0.000(2) -0.009(3) 0.016(3)
F25B 0.101(3) 0.0406(19) 0.033(2) -0.0047(16) -0.017(2) 0.012(2)
C26B 0.045(4) 0.033(3) 0.021(3) 0.012(2) -0.006(3) 0.006(3)
F26B 0.041(2) 0.048(2) 0.040(2) 0.0086(16) -0.0109(17) -0.0107(16)
C31B 0.025(3) 0.027(3) 0.024(3) 0.010(2) 0.002(2) 0.010(2)
C32B 0.032(3) 0.032(3) 0.024(3) 0.008(2) 0.005(2) 0.014(2)
F32B 0.051(2) 0.0345(16) 0.0290(18) 0.0063(14) -0.0121(15) 0.0077(15)
C33B 0.036(3) 0.039(3) 0.022(3) 0.012(2) 0.006(2) 0.021(3)
F33B 0.058(2) 0.0520(19) 0.0286(18) 0.0219(15) 0.0031(16) 0.0256(17)
C34B 0.039(3) 0.034(3) 0.048(4) 0.020(3) 0.008(3) 0.018(3)
F34B 0.077(3) 0.0378(18) 0.056(2) 0.0297(17) 0.006(2) 0.0211(18)
C35B 0.045(3) 0.027(3) 0.031(3) 0.005(2) -0.005(3) 0.014(3)
F35B 0.084(3) 0.0232(16) 0.056(2) 0.0019(16) -0.021(2) 0.0074(18)
C36B 0.034(3) 0.030(3) 0.029(3) 0.008(2) 0.003(2) 0.015(2)
F36B 0.064(2) 0.0326(16) 0.0255(18) 0.0043(13) -0.0079(16) 0.0164(16)

loop_
_atom_type_symbol
_atom_type_description
_atom_type_scat_dispersion_real
_atom_type_scat_dispersion_imag
_atom_type_scat_source
C C 0.0033 0.0016 'International Tables Vol C Tables 4.2.6.8 and 6.1.1.4'
H H 0.0000 0.0000 'International Tables Vol C Tables 4.2.6.8 and 6.1.1.4'
B B 0.0013 0.0007 'International Tables Vol C Tables 4.2.6.8 and 6.1.1.4'
F F 0.0171 0.0103 'International Tables Vol C Tables 4.2.6.8 and 6.1.1.4'
Ir Ir -1.4442 7.9887 'International Tables Vol C Tables 4.2.6.8 and 6.1.1.4'

loop_
_geom_angle_atom_site_label_1
_geom_angle_atom_site_label_2
_geom_angle_atom_site_label_3
_geom_angle
C3A Ir1A C12A 146.7(2)
C3A Ir1A C4A 38.1(2)
C12A Ir1A C4A 145.99(19)
C3A Ir1A C15A 94.7(2)
C12A Ir1A C15A 78.7(2)
C4A Ir1A C15A 130.8(2)
C3A Ir1A C11A 173.1(2)
C12A Ir1A C11A 36.6(2)
C4A Ir1A C11A 135.0(2)
C15A Ir1A C11A 92.1(2)
C3A Ir1A C16A 104.9(2)
C12A Ir1A C16A 89.3(2)
C4A Ir1A C16A 124.3(2)
C15A Ir1A C16A 36.7(2)
C11A Ir1A C16A 79.9(2)
C3A Ir1A C2A 37.7(2)
C12A Ir1A C2A 109.1(2)
C4A Ir1A C2A 62.5(2)
C15A Ir1A C2A 88.8(2)
C11A Ir1A C2A 143.9(2)
C16A Ir1A C2A 118.6(2)
C3A Ir1A C5A 63.53(18)
C12A Ir1A C5A 108.70(19)
C4A Ir1A C5A 37.32(17)
C15A Ir1A C5A 151.3(2)
C11A Ir1A C5A 110.46(18)
C16A Ir1A C5A 160.8(2)
C2A Ir1A C5A 62.56(18)
C3A Ir1A C1A 62.15(18)
C12A Ir1A C1A 91.8(2)
C4A Ir1A C1A 61.36(19)
C15A Ir1A C1A 117.5(2)
C11A Ir1A C1A 115.49(19)
C16A Ir1A C1A 153.1(2)
C2A Ir1A C1A 36.64(17)
C5A Ir1A C1A 36.99(18)
C3A Ir1A H1A 107.3(18)
C12A Ir1A H1A 105.9(18)
C4A Ir1A H1A 84.1(17)
C15A Ir1A H1A 105.6(17)
C11A Ir1A H1A 69.5(18)
C16A Ir1A H1A 68.9(17)
C2A Ir1A H1A 144.2(18)
C5A Ir1A H1A 99.0(17)
C1A Ir1A H1A 135.9(17)
C21A B1A C31A 111.9(4)
C21A B1A C8A 113.6(4)
C31A B1A C8A 107.6(4)
C21A B1A C5A 110.2(4)
C31A B1A C5A 108.3(4)
C8A B1A C5A 104.9(4)
C2A C1A C5A 109.6(5)
C2A C1A C6A 126.5(5)
C5A C1A C6A 123.7(4)
C2A C1A Ir1A 69.7(3)
C5A C1A Ir1A 71.4(3)
C6A C1A Ir1A 128.5(3)
C1A C2A C3A 108.1(5)
C1A C2A Ir1A 73.6(3)
C3A C2A Ir1A 69.1(3)
C1A C2A H2A 126.0
C3A C2A H2A 126.0
Ir1A C2A H2A 123.0
C2A C3A C4A 107.1(4)
C2A C3A Ir1A 73.2(3)
C4A C3A Ir1A 71.6(3)
C2A C3A H3A 126.5
C4A C3A H3A 126.5
Ir1A C3A H3A 120.6
C3A C4A C5A 110.3(5)
C3A C4A Ir1A 70.3(3)
C5A C4A Ir1A 74.6(3)
C3A C4A H4A 124.9
C5A C4A H4A 124.9
Ir1A C4A H4A 121.9
C4A C5A C1A 105.0(4)
C4A C5A B1A 131.4(5)
C1A C5A B1A 122.5(4)
C4A C5A Ir1A 68.1(3)
C1A C5A Ir1A 71.6(3)
B1A C5A Ir1A 133.2(3)
C1A C6A C7A 112.7(5)
C1A C6A H6A1 109.1
C7A C6A H6A1 109.1
C1A C6A H6A2 109.1
C7A C6A H6A2 109.1
H6A1 C6A H6A2 107.8
C6A C7A C8A 111.0(4)
C6A C7A H7A1 109.4
C8A C7A H7A1 109.4
C6A C7A H7A2 109.4
C8A C7A H7A2 109.4
H7A1 C7A H7A2 108.0
C7A C8A B1A 112.1(4)
C7A C8A H8A1 109.2
B1A C8A H8A1 109.2
C7A C8A H8A2 109.2
B1A C8A H8A2 109.2
H8A1 C8A H8A2 107.9
C12A C11A C18A 123.1(6)
C12A C11A Ir1A 70.8(3)
C18A C11A Ir1A 111.2(4)
C12A C11A H11A 118.5
C18A C11A H11A 118.5
Ir1A C11A H11A 88.0
C11A C12A C13A 124.7(6)
C11A C12A Ir1A 72.6(4)
C13A C12A Ir1A 112.9(4)
C11A C12A H12A 117.6
C13A C12A H12A 117.6
Ir1A C12A H12A 84.4
C14A C13A C12A 116.7(6)
C14A C13A H13A 108.1
C12A C13A H13A 108.1
C14A C13A H13B 108.1
C12A C13A H13B 108.1
H13A C13A H13B 107.3
C13A C14A C15A 115.7(6)
C13A C14A H14A 108.3
C15A C14A H14A 108.3
C13A C14A H14B 108.3
C15A C14A H14B 108.3
H14A C14A H14B 107.4
C16A C15A C14A 127.0(7)
C16A C15A Ir1A 71.9(3)
C14A C15A Ir1A 110.8(4)
C16A C15A H15A 116.5
C14A C15A H15A 116.5
Ir1A C15A H15A 87.1
C15A C16A C17A 122.3(7)
C15A C16A Ir1A 71.3(3)
C17A C16A Ir1A 111.9(4)
C15A C16A H16A 118.8
C17A C16A H16A 118.8
Ir1A C16A H16A 86.8
C18A C17A C16A 116.8(5)
C18A C17A H17A 108.1
C16A C17A H17A 108.1
C18A C17A H17B 108.1
C16A C17A H17B 108.1
H17A C17A H17B 107.3
C17A C18A C11A 116.6(5)
C17A C18A H18A 108.1
C11A C18A H18A 108.1
C17A C18A H18B 108.1
C11A C18A H18B 108.1
H18A C18A H18B 107.3
C26A C21A C22A 111.8(4)
C26A C21A B1A 128.2(4)
C22A C21A B1A 120.0(4)
F22A C22A C23A 115.7(4)
F22A C22A C21A 119.0(4)
C23A C22A C21A 125.3(5)
F23A C23A C22A 121.4(5)
F23A C23A C24A 119.4(5)
C22A C23A C24A 119.2(5)
F24A C24A C25A 120.4(5)
F24A C24A C23A 120.5(5)
C25A C24A C23A 119.1(5)
F25A C25A C24A 119.7(5)
F25A C25A C26A 121.0(5)
C24A C25A C26A 119.2(5)
F26A C26A C25A 113.6(4)
F26A C26A C21A 121.0(4)
C25A C26A C21A 125.3(5)
C32A C31A C36A 111.8(4)
C32A C31A B1A 126.9(4)
C36A C31A B1A 121.0(5)
F32A C32A C31A 120.4(4)
F32A C32A C33A 114.2(5)
C31A C32A C33A 125.4(5)
F33A C33A C34A 119.4(5)
F33A C33A C32A 121.4(5)
C34A C33A C32A 119.3(5)
F34A C34A C35A 120.3(5)
F34A C34A C33A 120.7(5)
C35A C34A C33A 118.9(5)
F35A C35A C34A 120.1(5)
F35A C35A C36A 119.9(5)
C34A C35A C36A 119.9(5)
F36A C36A C35A 116.3(5)
F36A C36A C31A 119.0(4)
C35A C36A C31A 124.7(5)
C3B Ir1B C15B 151.5(2)
C3B Ir1B C4B 38.19(19)
C15B Ir1B C4B 142.69(18)
C3B Ir1B C16B 166.3(2)
C15B Ir1B C16B 37.0(2)
C4B Ir1B C16B 128.3(2)
C3B Ir1B C12B 98.18(19)
C15B Ir1B C12B 78.54(19)
C4B Ir1B C12B 135.31(18)
C16B Ir1B C12B 94.60(19)
C3B Ir1B C11B 107.64(18)
C15B Ir1B C11B 86.73(19)
C4B Ir1B C11B 129.11(19)
C16B Ir1B C11B 80.05(18)
C12B Ir1B C11B 36.68(19)
C3B Ir1B C2B 37.4(2)
C15B Ir1B C2B 114.2(2)
C4B Ir1B C2B 62.0(2)
C16B Ir1B C2B 148.4(2)
C12B Ir1B C2B 88.96(19)
C11B Ir1B C2B 118.32(19)
C3B Ir1B C5B 64.06(18)
C15B Ir1B C5B 105.71(18)
C4B Ir1B C5B 37.56(17)
C16B Ir1B C5B 105.99(18)
C12B Ir1B C5B 150.80(19)
C11B Ir1B C5B 166.08(19)
C2B Ir1B C5B 62.68(18)
C3B Ir1B C1B 62.04(19)
C15B Ir1B C1B 93.34(18)
C4B Ir1B C1B 61.17(19)
C16B Ir1B C1B 116.42(19)
C12B Ir1B C1B 114.79(18)
C11B Ir1B C1B 150.78(19)
C2B Ir1B C1B 36.48(17)
C5B Ir1B C1B 37.16(18)
C3B Ir1B H1B 98.3(18)
C15B Ir1B H1B 109.5(18)
C4B Ir1B H1B 77.5(17)
C16B Ir1B H1B 72.8(18)
C12B Ir1B H1B 109.1(17)
C11B Ir1B H1B 72.7(17)
C2B Ir1B H1B 135.2(18)
C5B Ir1B H1B 96.8(17)
C1B Ir1B H1B 133.6(17)
C8B B1B C5B 106.2(4)
C8B B1B C21B 115.0(4)
C5B B1B C21B 111.5(4)
C8B B1B C31B 107.9(4)
C5B B1B C31B 111.3(4)
C21B B1B C31B 105.0(4)
C2B C1B C5B 109.4(5)
C2B C1B C6B 125.7(5)
C5B C1B C6B 124.6(4)
C2B C1B Ir1B 69.8(3)
C5B C1B Ir1B 70.3(3)
C6B C1B Ir1B 131.3(3)
C3B C2B C1B 108.6(5)
C3B C2B Ir1B 68.6(3)
C1B C2B Ir1B 73.7(3)
C3B C2B H2B 125.7
C1B C2B H2B 125.7
Ir1B C2B H2B 123.6
C2B C3B C4B 106.8(4)
C2B C3B Ir1B 74.0(3)
C4B C3B Ir1B 71.4(3)
C2B C3B H3B 126.6
C4B C3B H3B 126.6
Ir1B C3B H3B 119.9
C3B C4B C5B 110.8(5)
C3B C4B Ir1B 70.4(3)
C5B C4B Ir1B 74.1(3)
C3B C4B H4B 124.6
C5B C4B H4B 124.6
Ir1B C4B H4B 122.4
C4B C5B C1B 104.4(4)
C4B C5B B1B 133.8(5)
C1B C5B B1B 121.3(4)
C4B C5B Ir1B 68.3(2)
C1B C5B Ir1B 72.5(3)
B1B C5B Ir1B 129.1(3)
C1B C6B C7B 110.4(5)
C1B C6B H6B1 109.6
C7B C6B H6B1 109.6
C1B C6B H6B2 109.6
C7B C6B H6B2 109.6
H6B1 C6B H6B2 108.1
C6B C7B C8B 110.3(4)
C6B C7B H7B1 109.6
C8B C7B H7B1 109.6
C6B C7B H7B2 109.6
C8B C7B H7B2 109.6
H7B1 C7B H7B2 108.1
C7B C8B B1B 111.9(5)
C7B C8B H8B1 109.2
B1B C8B H8B1 109.2
C7B C8B H8B2 109.2
B1B C8B H8B2 109.2
H8B1 C8B H8B2 107.9
C12B C11B C18B 123.6(5)
C12B C11B Ir1B 71.3(3)
C18B C11B Ir1B 112.5(3)
C12B C11B H11B 118.2
C18B C11B H11B 118.2
Ir1B C11B H11B 86.3
C11B C12B C13B 125.4(5)
C11B C12B Ir1B 72.1(3)
C13B C12B Ir1B 111.5(3)
C11B C12B H12B 117.3
C13B C12B H12B 117.3
Ir1B C12B H12B 86.4
C12B C13B C14B 112.8(4)
C12B C13B H13C 109.0
C14B C13B H13C 109.0
C12B C13B H13D 109.0
C14B C13B H13D 109.0
H13C C13B H13D 107.8
C15B C14B C13B 112.7(4)
C15B C14B H14C 109.0
C13B C14B H14C 109.0
C15B C14B H14D 109.0
C13B C14B H14D 109.0
H14C C14B H14D 107.8
C16B C15B C14B 123.8(5)
C16B C15B Ir1B 71.9(3)
C14B C15B Ir1B 114.8(3)
C16B C15B H15B 118.1
C14B C15B H15B 118.1
Ir1B C15B H15B 83.4
C15B C16B C17B 123.3(5)
C15B C16B Ir1B 71.1(3)
C17B C16B Ir1B 111.0(3)
C15B C16B H16B 118.4
C17B C16B H16B 118.4
Ir1B C16B H16B 87.9
C16B C17B C18B 113.9(4)
C16B C17B H17C 108.8
C18B C17B H17C 108.8
C16B C17B H17D 108.8
C18B C17B H17D 108.8
H17C C17B H17D 107.7
C11B C18B C17B 114.4(4)
C11B C18B H18C 108.7
C17B C18B H18C 108.7
C11B C18B H18D 108.7
C17B C18B H18D 108.7
H18C C18B H18D 107.6
C22B C21B C26B 112.1(5)
C22B C21B B1B 121.0(4)
C26B C21B B1B 126.8(5)
F22B C22B C23B 114.9(5)
F22B C22B C21B 119.0(5)
C23B C22B C21B 126.0(5)
F23B C23B C22B 121.6(6)
F23B C23B C24B 119.4(6)
C22B C23B C24B 119.0(6)
F24B C24B C25B 121.5(6)
F24B C24B C23B 119.9(7)
C25B C24B C23B 118.6(6)
F25B C25B C24B 119.6(6)
F25B C25B C26B 120.6(6)
C24B C25B C26B 119.8(5)
F26B C26B C25B 114.9(5)
F26B C26B C21B 120.7(5)
C25B C26B C21B 124.5(6)
C36B C31B C32B 112.7(4)
C36B C31B B1B 127.4(4)
C32B C31B B1B 119.9(4)
F32B C32B C33B 115.7(4)
F32B C32B C31B 119.7(4)
C33B C32B C31B 124.6(5)
F33B C33B C34B 120.0(5)
F33B C33B C32B 120.7(5)
C34B C33B C32B 119.3(5)
C35B C34B F34B 120.7(5)
C35B C34B C33B 119.3(5)
F34B C34B C33B 119.9(5)
F35B C35B C34B 119.5(5)
F35B C35B C36B 120.7(5)
C34B C35B C36B 119.8(5)
F36B C36B C35B 115.6(4)
F36B C36B C31B 120.2(4)
C35B C36B C31B 124.2(5)

loop_
_geom_bond_atom_site_label_1
_geom_bond_atom_site_label_2
_geom_bond_distance
Ir1A C3A 2.183(5)
Ir1A C12A 2.185(6)
Ir1A C4A 2.200(5)
Ir1A C15A 2.208(5)
Ir1A C11A 2.209(5)
Ir1A C16A 2.216(5)
Ir1A C2A 2.237(5)
Ir1A C5A 2.285(5)
Ir1A C1A 2.288(4)
Ir1A H1A 1.51(5)
B1A C21A 1.640(7)
B1A C31A 1.645(7)
B1A C8A 1.652(7)
B1A C5A 1.656(7)
C1A C2A 1.423(7)
C1A C5A 1.451(7)
C1A C6A 1.494(7)
C2A C3A 1.430(8)
C2A H2A 0.9500
C3A C4A 1.432(8)
C3A H3A 0.9500
C4A C5A 1.437(7)
C4A H4A 0.9500
C6A C7A 1.517(7)
C6A H6A1 0.9900
C6A H6A2 0.9900
C7A C8A 1.537(7)
C7A H7A1 0.9900
C7A H7A2 0.9900
C8A H8A1 0.9900
C8A H8A2 0.9900
C11A C12A 1.378(9)
C11A C18A 1.514(8)
C11A H11A 0.9500
C12A C13A 1.485(9)
C12A H12A 0.9500
C13A C14A 1.448(10)
C13A H13A 0.9900
C13A H13B 0.9900
C14A C15A 1.490(10)
C14A H14A 0.9900
C14A H14B 0.9900
C15A C16A 1.393(9)
C15A H15A 0.9500
C16A C17A 1.516(8)
C16A H16A 0.9500
C17A C18A 1.467(8)
C17A H17A 0.9900
C17A H17B 0.9900
C18A H18A 0.9900
C18A H18B 0.9900
C21A C26A 1.392(6)
C21A C22A 1.394(7)
C22A F22A 1.356(5)
C22A C23A 1.374(7)
C23A F23A 1.345(6)
C23A C24A 1.377(7)
C24A F24A 1.353(6)
C24A C25A 1.367(8)
C25A F25A 1.345(6)
C25A C26A 1.379(7)
C26A F26A 1.364(5)
C31A C32A 1.386(7)
C31A C36A 1.408(7)
C32A F32A 1.354(5)
C32A C33A 1.387(7)
C33A F33A 1.338(6)
C33A C34A 1.373(7)
C34A F34A 1.349(6)
C34A C35A 1.365(8)
C35A F35A 1.360(6)
C35A C36A 1.379(7)
C36A F36A 1.354(6)
Ir1B C3B 2.183(5)
Ir1B C15B 2.190(5)
Ir1B C4B 2.197(5)
Ir1B C16B 2.200(5)
Ir1B C12B 2.208(5)
Ir1B C11B 2.218(5)
Ir1B C2B 2.254(5)
Ir1B C5B 2.274(4)
Ir1B C1B 2.304(5)
Ir1B H1B 1.49(5)
B1B C8B 1.638(8)
B1B C5B 1.645(7)
B1B C21B 1.657(8)
B1B C31B 1.667(7)
C1B C2B 1.427(7)
C1B C5B 1.459(7)
C1B C6B 1.498(7)
C2B C3B 1.423(8)
C2B H2B 0.9500
C3B C4B 1.433(7)
C3B H3B 0.9500
C4B C5B 1.441(7)
C4B H4B 0.9500
C6B C7B 1.517(7)
C6B H6B1 0.9900
C6B H6B2 0.9900
C7B C8B 1.535(8)
C7B H7B1 0.9900
C7B H7B2 0.9900
C8B H8B1 0.9900
C8B H8B2 0.9900
C11B C12B 1.393(7)
C11B C18B 1.518(7)
C11B H11B 0.9500
C12B C13B 1.504(7)
C12B H12B 0.9500
C13B C14B 1.520(7)
C13B H13C 0.9900
C13B H13D 0.9900
C14B C15B 1.515(7)
C14B H14C 0.9900
C14B H14D 0.9900
C15B C16B 1.395(8)
C15B H15B 0.9500
C16B C17B 1.504(7)
C16B H16B 0.9500
C17B C18B 1.536(7)
C17B H17C 0.9900
C17B H17D 0.9900
C18B H18C 0.9900
C18B H18D 0.9900
C21B C22B 1.392(7)
C21B C26B 1.392(7)
C22B F22B 1.355(6)
C22B C23B 1.367(8)
C23B F23B 1.352(7)
C23B C24B 1.381(9)
C24B F24B 1.351(7)
C24B C25B 1.378(10)
C25B F25B 1.345(6)
C25B C26B 1.383(8)
C26B F26B 1.351(7)
C31B C36B 1.389(7)
C31B C32B 1.397(7)
C32B F32B 1.358(5)
C32B C33B 1.376(7)
C33B F33B 1.350(5)
C33B C34B 1.370(7)
C34B C35B 1.360(7)
C34B F34B 1.360(6)
C35B F35B 1.350(6)
C35B C36B 1.383(7)
C36B F36B 1.349(6)

loop_
_geom_torsion_atom_site_label_1
_geom_torsion_atom_site_label_2
_geom_torsion_atom_site_label_3
_geom_torsion_atom_site_label_4
_geom_torsion
C3A Ir1A C1A C2A 37.9(3)
C12A Ir1A C1A C2A -120.4(3)
C4A Ir1A C1A C2A 81.5(3)
C15A Ir1A C1A C2A -42.2(4)
C11A Ir1A C1A C2A -149.3(3)
C16A Ir1A C1A C2A -28.5(6)
C5A Ir1A C1A C2A 120.1(4)
C3A Ir1A C1A C5A -82.2(3)
C12A Ir1A C1A C5A 119.5(3)
C4A Ir1A C1A C5A -38.6(3)
C15A Ir1A C1A C5A -162.3(3)
C11A Ir1A C1A C5A 90.6(3)
C16A Ir1A C1A C5A -148.6(5)
C2A Ir1A C1A C5A -120.1(4)
C3A Ir1A C1A C6A 159.1(5)
C12A Ir1A C1A C6A 0.7(5)
C4A Ir1A C1A C6A -157.4(5)
C15A Ir1A C1A C6A 78.9(5)
C11A Ir1A C1A C6A -28.1(5)
C16A Ir1A C1A C6A 92.7(6)
C2A Ir1A C1A C6A 121.1(6)
C5A Ir1A C1A C6A -118.8(6)
C5A C1A C2A C3A -0.3(5)
C6A C1A C2A C3A 175.6(4)
Ir1A C1A C2A C3A -60.8(3)
C5A C1A C2A Ir1A 60.5(3)
C6A C1A C2A Ir1A -123.6(5)
C3A Ir1A C2A C1A -117.3(4)
C12A Ir1A C2A C1A 65.8(3)
C4A Ir1A C2A C1A -78.2(3)
C15A Ir1A C2A C1A 143.4(3)
C11A Ir1A C2A C1A 51.6(5)
C16A Ir1A C2A C1A 165.8(3)
C5A Ir1A C2A C1A -35.9(3)
C12A Ir1A C2A C3A -176.9(3)
C4A Ir1A C2A C3A 39.1(3)
C15A Ir1A C2A C3A -99.3(3)
C11A Ir1A C2A C3A 168.9(3)
C16A Ir1A C2A C3A -76.9(4)
C5A Ir1A C2A C3A 81.4(3)
C1A Ir1A C2A C3A 117.3(4)
C1A C2A C3A C4A -0.3(5)
Ir1A C2A C3A C4A -64.1(3)
C1A C2A C3A Ir1A 63.7(3)
C12A Ir1A C3A C2A 5.3(5)
C4A Ir1A C3A C2A -115.0(4)
C15A Ir1A C3A C2A 81.9(3)
C11A Ir1A C3A C2A -108.4(18)
C16A Ir1A C3A C2A 117.7(3)
C5A Ir1A C3A C2A -78.6(3)
C1A Ir1A C3A C2A -36.8(3)
C12A Ir1A C3A C4A 120.4(4)
C15A Ir1A C3A C4A -163.1(3)
C11A Ir1A C3A C4A 6.7(19)
C16A Ir1A C3A C4A -127.2(3)
C2A Ir1A C3A C4A 115.0(4)
C5A Ir1A C3A C4A 36.4(3)
C1A Ir1A C3A C4A 78.2(3)
C2A C3A C4A C5A 0.9(5)
Ir1A C3A C4A C5A -64.3(3)
C2A C3A C4A Ir1A 65.1(3)
C12A Ir1A C4A C3A -122.1(4)
C15A Ir1A C4A C3A 22.5(5)
C11A Ir1A C4A C3A -178.9(3)
C16A Ir1A C4A C3A 68.6(4)
C2A Ir1A C4A C3A -38.7(3)
C5A Ir1A C4A C3A -118.7(5)
C1A Ir1A C4A C3A -80.4(3)
C3A Ir1A C4A C5A 118.7(5)
C12A Ir1A C4A C5A -3.4(6)
C15A Ir1A C4A C5A 141.2(3)
C11A Ir1A C4A C5A -60.2(4)
C16A Ir1A C4A C5A -172.7(3)
C2A Ir1A C4A C5A 80.0(3)
C1A Ir1A C4A C5A 38.3(3)
C3A C4A C5A C1A -1.0(5)
Ir1A C4A C5A C1A -62.6(3)
C3A C4A C5A B1A -169.3(4)
Ir1A C4A C5A B1A 129.0(5)
C3A C4A C5A Ir1A 61.6(3)
C2A C1A C5A C4A 0.8(5)
C6A C1A C5A C4A -175.3(4)
Ir1A C1A C5A C4A 60.3(3)
C2A C1A C5A B1A 170.4(4)
C6A C1A C5A B1A -5.6(7)
Ir1A C1A C5A B1A -130.1(4)
C2A C1A C5A Ir1A -59.5(3)
C6A C1A C5A Ir1A 124.4(4)
C21A B1A C5A C4A -81.1(6)
C31A B1A C5A C4A 41.6(7)
C8A B1A C5A C4A 156.2(5)
C21A B1A C5A C1A 112.3(5)
C31A B1A C5A C1A -125.0(5)
C8A B1A C5A C1A -10.3(6)
C21A B1A C5A Ir1A 17.3(7)
C31A B1A C5A Ir1A 140.1(4)
C8A B1A C5A Ir1A -105.3(5)
C3A Ir1A C5A C4A -37.2(3)
C12A Ir1A C5A C4A 178.0(3)
C15A Ir1A C5A C4A -81.2(5)
C11A Ir1A C5A C4A 139.1(3)
C16A Ir1A C5A C4A 18.8(7)
C2A Ir1A C5A C4A -79.7(3)
C1A Ir1A C5A C4A -115.3(4)
C3A Ir1A C5A C1A 78.1(3)
C12A Ir1A C5A C1A -66.7(3)
C4A Ir1A C5A C1A 115.3(4)
C15A Ir1A C5A C1A 34.1(6)
C11A Ir1A C5A C1A -105.6(3)
C16A Ir1A C5A C1A 134.1(6)
C2A Ir1A C5A C1A 35.6(3)
C3A Ir1A C5A B1A -164.2(5)
C12A Ir1A C5A B1A 51.0(5)
C4A Ir1A C5A B1A -127.0(6)
C15A Ir1A C5A B1A 151.8(5)
C11A Ir1A C5A B1A 12.2(5)
C16A Ir1A C5A B1A -108.2(7)
C2A Ir1A C5A B1A 153.3(5)
C1A Ir1A C5A B1A 117.7(6)
C2A C1A C6A C7A 171.2(4)
C5A C1A C6A C7A -13.4(6)
Ir1A C1A C6A C7A 79.0(5)
C1A C6A C7A C8A 49.7(6)
C6A C7A C8A B1A -69.0(5)
C21A B1A C8A C7A -74.9(5)
C31A B1A C8A C7A 160.7(4)
C5A B1A C8A C7A 45.5(5)
C3A Ir1A C11A C12A 122.4(18)
C4A Ir1A C11A C12A 128.2(4)
C15A Ir1A C11A C12A -67.8(4)
C16A Ir1A C11A C12A -102.6(4)
C2A Ir1A C11A C12A 22.9(5)
C5A Ir1A C11A C12A 94.1(4)
C1A Ir1A C11A C12A 54.1(4)
C3A Ir1A C11A C18A -118.6(17)
C12A Ir1A C11A C18A 119.0(7)
C4A Ir1A C11A C18A -112.8(5)
C15A Ir1A C11A C18A 51.2(6)
C16A Ir1A C11A C18A 16.4(5)
C2A Ir1A C11A C18A 141.9(5)
C5A Ir1A C11A C18A -146.9(5)
C1A Ir1A C11A C18A 173.1(5)
C18A C11A C12A C13A 2.9(10)
Ir1A C11A C12A C13A 106.3(6)
C18A C11A C12A Ir1A -103.3(6)
C3A Ir1A C12A C11A -169.4(3)
C4A Ir1A C12A C11A -97.2(5)
C15A Ir1A C12A C11A 109.3(4)
C16A Ir1A C12A C11A 73.9(4)
C2A Ir1A C12A C11A -165.9(3)
C5A Ir1A C12A C11A -99.4(3)
C1A Ir1A C12A C11A -133.0(3)
C3A Ir1A C12A C13A 69.6(6)
C4A Ir1A C12A C13A 141.7(5)
C15A Ir1A C12A C13A -11.7(5)
C11A Ir1A C12A C13A -121.0(7)
C16A Ir1A C12A C13A -47.1(5)
C2A Ir1A C12A C13A 73.0(5)
C5A Ir1A C12A C13A 139.6(5)
C1A Ir1A C12A C13A 106.0(5)
C11A C12A C13A C14A -82.3(10)
Ir1A C12A C13A C14A 1.9(10)
C12A C13A C14A C15A 15.5(12)
C13A C14A C15A C16A 57.9(10)
C13A C14A C15A Ir1A -24.8(10)
C3A Ir1A C15A C16A 108.7(4)
C12A Ir1A C15A C16A -104.3(4)
C4A Ir1A C15A C16A 95.0(4)
C11A Ir1A C15A C16A -70.1(4)
C2A Ir1A C15A C16A 146.0(4)
C5A Ir1A C15A C16A 147.3(4)
C1A Ir1A C15A C16A 169.6(3)
C3A Ir1A C15A C14A -127.7(6)
C12A Ir1A C15A C14A 19.3(6)
C4A Ir1A C15A C14A -141.4(5)
C11A Ir1A C15A C14A 53.5(6)
C16A Ir1A C15A C14A 123.6(7)
C2A Ir1A C15A C14A -90.4(6)
C5A Ir1A C15A C14A -89.1(7)
C1A Ir1A C15A C14A -66.8(6)
C14A C15A C16A C17A 1.7(9)
Ir1A C15A C16A C17A 104.6(5)
C14A C15A C16A Ir1A -102.9(6)
C3A Ir1A C16A C15A -77.6(4)
C12A Ir1A C16A C15A 71.9(4)
C4A Ir1A C16A C15A -114.1(4)
C11A Ir1A C16A C15A 107.4(4)
C2A Ir1A C16A C15A -39.6(4)
C5A Ir1A C16A C15A -127.8(6)
C1A Ir1A C16A C15A -20.7(7)
C3A Ir1A C16A C17A 164.2(6)
C12A Ir1A C16A C17A -46.3(6)
C4A Ir1A C16A C17A 127.7(5)
C15A Ir1A C16A C17A -118.2(7)
C11A Ir1A C16A C17A -10.8(6)
C2A Ir1A C16A C17A -157.7(5)
C5A Ir1A C16A C17A 114.0(7)
C1A Ir1A C16A C17A -138.8(5)
C15A C16A C17A C18A -78.0(10)
Ir1A C16A C17A C18A 3.2(10)
C16A C17A C18A C11A 11.4(12)
C12A C11A C18A C17A 60.2(10)
Ir1A C11A C18A C17A -20.1(9)
C31A B1A C21A C26A 121.6(5)
C8A B1A C21A C26A -0.5(7)
C5A B1A C21A C26A -117.8(5)
C31A B1A C21A C22A -59.2(5)
C8A B1A C21A C22A 178.7(4)
C5A B1A C21A C22A 61.3(6)
C26A C21A C22A F22A -177.7(4)
B1A C21A C22A F22A 3.0(6)
C26A C21A C22A C23A 1.2(7)
B1A C21A C22A C23A -178.1(5)
F22A C22A C23A F23A -0.3(7)
C21A C22A C23A F23A -179.3(5)
F22A C22A C23A C24A 178.9(4)
C21A C22A C23A C24A 0.0(8)
F23A C23A C24A F24A -0.9(8)
C22A C23A C24A F24A 179.9(5)
F23A C23A C24A C25A 178.3(5)
C22A C23A C24A C25A -0.9(8)
F24A C24A C25A F25A 0.2(8)
C23A C24A C25A F25A -179.0(5)
F24A C24A C25A C26A 179.8(5)
C23A C24A C25A C26A 0.6(8)
F25A C25A C26A F26A 1.8(7)
C24A C25A C26A F26A -177.8(4)
F25A C25A C26A C21A -179.7(4)
C24A C25A C26A C21A 0.7(8)
C22A C21A C26A F26A 176.9(4)
B1A C21A C26A F26A -3.9(7)
C22A C21A C26A C25A -1.5(7)
B1A C21A C26A C25A 177.7(5)
C21A B1A C31A C32A -19.7(7)
C8A B1A C31A C32A 105.8(6)
C5A B1A C31A C32A -141.4(5)
C21A B1A C31A C36A 166.8(4)
C8A B1A C31A C36A -67.7(6)
C5A B1A C31A C36A 45.1(6)
C36A C31A C32A F32A 180.0(4)
B1A C31A C32A F32A 6.0(7)
C36A C31A C32A C33A -0.1(7)
B1A C31A C32A C33A -174.1(5)
F32A C32A C33A F33A -1.0(7)
C31A C32A C33A F33A 179.1(5)
F32A C32A C33A C34A 178.9(4)
C31A C32A C33A C34A -1.0(8)
F33A C33A C34A F34A -0.1(8)
C32A C33A C34A F34A 180.0(5)
F33A C33A C34A C35A -179.7(5)
C32A C33A C34A C35A 0.5(8)
F34A C34A C35A F35A -1.9(8)
C33A C34A C35A F35A 177.6(5)
F34A C34A C35A C36A -178.4(5)
C33A C34A C35A C36A 1.2(8)
F35A C35A C36A F36A -0.2(7)
C34A C35A C36A F36A 176.3(5)
F35A C35A C36A C31A -178.9(5)
C34A C35A C36A C31A -2.5(8)
C32A C31A C36A F36A -176.9(4)
B1A C31A C36A F36A -2.5(7)
C32A C31A C36A C35A 1.9(7)
B1A C31A C36A C35A 176.3(5)
C3B Ir1B C1B C2B 37.3(3)
C15B Ir1B C1B C2B -127.7(3)
C4B Ir1B C1B C2B 80.9(3)
C16B Ir1B C1B C2B -158.0(3)
C12B Ir1B C1B C2B -48.8(4)
C11B Ir1B C1B C2B -38.4(5)
C5B Ir1B C1B C2B 120.4(4)
C3B Ir1B C1B C5B -83.1(3)
C15B Ir1B C1B C5B 111.8(3)
C4B Ir1B C1B C5B -39.5(3)
C16B Ir1B C1B C5B 81.6(3)
C12B Ir1B C1B C5B -169.2(3)
C11B Ir1B C1B C5B -158.9(4)
C2B Ir1B C1B C5B -120.4(4)
C3B Ir1B C1B C6B 157.6(5)
C15B Ir1B C1B C6B -7.4(5)
C4B Ir1B C1B C6B -158.7(5)
C16B Ir1B C1B C6B -37.6(5)
C12B Ir1B C1B C6B 71.5(5)
C11B Ir1B C1B C6B 81.9(6)
C2B Ir1B C1B C6B 120.3(6)
C5B Ir1B C1B C6B -119.2(6)
C5B C1B C2B C3B -0.7(5)
C6B C1B C2B C3B 173.0(4)
Ir1B C1B C2B C3B -60.0(3)
C5B C1B C2B Ir1B 59.4(3)
C6B C1B C2B Ir1B -127.0(5)
C15B Ir1B C2B C3B 178.1(3)
C4B Ir1B C2B C3B 39.6(3)
C16B Ir1B C2B C3B 157.9(4)
C12B Ir1B C2B C3B -105.0(3)
C11B Ir1B C2B C3B -82.0(3)
C5B Ir1B C2B C3B 82.3(3)
C1B Ir1B C2B C3B 118.1(4)
C3B Ir1B C2B C1B -118.1(4)
C15B Ir1B C2B C1B 60.0(4)
C4B Ir1B C2B C1B -78.5(3)
C16B Ir1B C2B C1B 39.8(5)
C12B Ir1B C2B C1B 136.9(3)
C11B Ir1B C2B C1B 159.8(3)
C5B Ir1B C2B C1B -35.9(3)
C1B C2B C3B C4B -1.1(5)
Ir1B C2B C3B C4B -64.4(3)
C1B C2B C3B Ir1B 63.2(3)
C15B Ir1B C3B C2B -3.6(5)
C4B Ir1B C3B C2B -114.4(4)
C16B Ir1B C3B C2B -123.5(8)
C12B Ir1B C3B C2B 77.4(3)
C11B Ir1B C3B C2B 113.8(3)
C5B Ir1B C3B C2B -78.2(3)
C1B Ir1B C3B C2B -36.4(3)
C15B Ir1B C3B C4B 110.8(5)
C16B Ir1B C3B C4B -9.1(10)
C12B Ir1B C3B C4B -168.2(3)
C11B Ir1B C3B C4B -131.8(3)
C2B Ir1B C3B C4B 114.4(4)
C5B Ir1B C3B C4B 36.1(3)
C1B Ir1B C3B C4B 78.0(3)
C2B C3B C4B C5B 2.6(5)
Ir1B C3B C4B C5B -63.5(3)
C2B C3B C4B Ir1B 66.1(3)
C15B Ir1B C4B C3B -132.7(4)
C16B Ir1B C4B C3B 177.3(3)
C12B Ir1B C4B C3B 16.7(4)
C11B Ir1B C4B C3B 66.3(4)
C2B Ir1B C4B C3B -38.8(3)
C5B Ir1B C4B C3B -119.5(5)
C1B Ir1B C4B C3B -80.5(3)
C3B Ir1B C4B C5B 119.5(5)
C15B Ir1B C4B C5B -13.2(5)
C16B Ir1B C4B C5B -63.2(4)
C12B Ir1B C4B C5B 136.2(3)
C11B Ir1B C4B C5B -174.2(3)
C2B Ir1B C4B C5B 80.7(3)
C1B Ir1B C4B C5B 39.1(3)
C3B C4B C5B C1B -2.9(5)
Ir1B C4B C5B C1B -64.2(3)
C3B C4B C5B B1B -174.7(5)
Ir1B C4B C5B B1B 124.0(5)
C3B C4B C5B Ir1B 61.3(3)
C2B C1B C5B C4B 2.2(5)
C6B C1B C5B C4B -171.6(4)
Ir1B C1B C5B C4B 61.3(3)
C2B C1B C5B B1B 175.3(4)
C6B C1B C5B B1B 1.5(7)
Ir1B C1B C5B B1B -125.6(4)
C2B C1B C5B Ir1B -59.1(3)
C6B C1B C5B Ir1B 127.2(5)
C8B B1B C5B C4B -179.4(5)
C21B B1B C5B C4B -53.5(7)
C31B B1B C5B C4B 63.4(7)
C8B B1B C5B C1B 9.8(6)
C21B B1B C5B C1B 135.8(4)
C31B B1B C5B C1B -107.3(5)
C8B B1B C5B Ir1B -82.5(5)
C21B B1B C5B Ir1B 43.4(6)
C31B B1B C5B Ir1B 160.3(3)
C3B Ir1B C5B C4B -36.8(3)
C15B Ir1B C5B C4B 171.8(3)
C16B Ir1B C5B C4B 133.2(3)
C12B Ir1B C5B C4B -93.6(5)
C11B Ir1B C5B C4B 19.1(9)
C2B Ir1B C5B C4B -78.7(3)
C1B Ir1B C5B C4B -114.0(4)
C3B Ir1B C5B C1B 77.2(3)
C15B Ir1B C5B C1B -74.3(3)
C4B Ir1B C5B C1B 114.0(4)
C16B Ir1B C5B C1B -112.8(3)
C12B Ir1B C5B C1B 20.3(5)
C11B Ir1B C5B C1B 133.0(7)
C2B Ir1B C5B C1B 35.2(3)
C3B Ir1B C5B B1B -166.3(5)
C15B Ir1B C5B B1B 42.2(5)
C4B Ir1B C5B B1B -129.6(6)
C16B Ir1B C5B B1B 3.6(5)
C12B Ir1B C5B B1B 136.8(5)
C11B Ir1B C5B B1B -110.5(8)
C2B Ir1B C5B B1B 151.7(5)
C1B Ir1B C5B B1B 116.4(6)
C2B C1B C6B C7B -152.4(5)
C5B C1B C6B C7B 20.4(7)
Ir1B C1B C6B C7B 113.8(5)
C1B C6B C7B C8B -55.1(6)
C6B C7B C8B B1B 70.5(6)
C5B B1B C8B C7B -43.8(5)
C21B B1B C8B C7B -167.6(4)
C31B B1B C8B C7B 75.6(5)
C3B Ir1B C11B C12B -79.8(3)
C15B Ir1B C11B C12B 75.1(3)
C4B Ir1B C11B C12B -116.3(3)
C16B Ir1B C11B C12B 111.8(3)
C2B Ir1B C11B C12B -40.7(4)
C5B Ir1B C11B C12B -131.1(7)
C1B Ir1B C11B C12B -15.9(5)
C3B Ir1B C11B C18B 160.7(4)
C15B Ir1B C11B C18B -44.4(4)
C4B Ir1B C11B C18B 124.2(4)
C16B Ir1B C11B C18B -7.7(4)
C12B Ir1B C11B C18B -119.5(5)
C2B Ir1B C11B C18B -160.2(4)
C5B Ir1B C11B C18B 109.4(7)
C1B Ir1B C11B C18B -135.4(4)
C18B C11B C12B C13B 1.0(7)
Ir1B C11B C12B C13B -104.0(4)
C18B C11B C12B Ir1B 105.0(4)
C3B Ir1B C12B C11B 108.6(3)
C15B Ir1B C12B C11B -100.1(3)
C4B Ir1B C12B C11B 98.3(4)
C16B Ir1B C12B C11B -66.5(3)
C2B Ir1B C12B C11B 145.0(3)
C5B Ir1B C12B C11B 158.2(4)
C1B Ir1B C12B C11B 171.5(3)
C3B Ir1B C12B C13B -129.6(4)
C15B Ir1B C12B C13B 21.7(4)
C4B Ir1B C12B C13B -139.9(3)
C16B Ir1B C12B C13B 55.3(4)
C11B Ir1B C12B C13B 121.8(5)
C2B Ir1B C12B C13B -93.2(4)
C5B Ir1B C12B C13B -80.0(5)
C1B Ir1B C12B C13B -66.7(4)
C11B C12B C13B C14B 48.1(6)
Ir1B C12B C13B C14B -34.7(5)
C12B C13B C14B C15B 30.1(6)
C13B C14B C15B C16B -95.3(6)
C13B C14B C15B Ir1B -11.2(6)
C3B Ir1B C15B C16B -160.1(4)
C4B Ir1B C15B C16B -87.6(4)
C12B Ir1B C15B C16B 113.9(3)
C11B Ir1B C15B C16B 77.8(3)
C2B Ir1B C15B C16B -162.5(3)
C5B Ir1B C15B C16B -95.9(3)
C1B Ir1B C15B C16B -131.5(3)
C3B Ir1B C15B C14B 80.3(5)
C4B Ir1B C15B C14B 152.8(4)
C16B Ir1B C15B C14B -119.6(5)
C12B Ir1B C15B C14B -5.7(4)
C11B Ir1B C15B C14B -41.8(4)
C2B Ir1B C15B C14B 77.9(4)
C5B Ir1B C15B C14B 144.5(4)
C1B Ir1B C15B C14B 108.9(4)
C14B C15B C16B C17B 4.9(8)
Ir1B C15B C16B C17B -103.2(5)
C14B C15B C16B Ir1B 108.2(5)
C3B Ir1B C16B C15B 136.7(8)
C4B Ir1B C16B C15B 129.5(3)
C12B Ir1B C16B C15B -64.0(3)
C11B Ir1B C16B C15B -97.8(3)
C2B Ir1B C16B C15B 31.5(5)
C5B Ir1B C16B C15B 95.0(3)
C1B Ir1B C16B C15B 56.6(3)
C3B Ir1B C16B C17B -104.0(8)
C15B Ir1B C16B C17B 119.3(5)
C4B Ir1B C16B C17B -111.2(4)
C12B Ir1B C16B C17B 55.3(4)
C11B Ir1B C16B C17B 21.5(4)
C2B Ir1B C16B C17B 150.8(4)
C5B Ir1B C16B C17B -145.6(4)
C1B Ir1B C16B C17B 175.9(4)
C15B C16B C17B C18B 48.5(7)
Ir1B C16B C17B C18B -32.1(6)
C12B C11B C18B C17B -89.2(6)
Ir1B C11B C18B C17B -7.4(6)
C16B C17B C18B C11B 26.3(7)
C8B B1B C21B C22B -180.0(4)
C5B B1B C21B C22B 59.0(6)
C31B B1B C21B C22B -61.6(5)
C8B B1B C21B C26B -2.2(7)
C5B B1B C21B C26B -123.2(5)
C31B B1B C21B C26B 116.2(5)
C26B C21B C22B F22B -176.0(4)
B1B C21B C22B F22B 2.1(7)
C26B C21B C22B C23B 1.7(8)
B1B C21B C22B C23B 179.8(5)
F22B C22B C23B F23B -1.9(7)
C21B C22B C23B F23B -179.6(5)
F22B C22B C23B C24B 177.7(5)
C21B C22B C23B C24B -0.1(9)
F23B C23B C24B F24B -0.5(8)
C22B C23B C24B F24B -180.0(5)
F23B C23B C24B C25B 177.9(5)
C22B C23B C24B C25B -1.6(8)
F24B C24B C25B F25B 0.1(8)
C23B C24B C25B F25B -178.2(5)
F24B C24B C25B C26B 179.9(5)
C23B C24B C25B C26B 1.6(8)
F25B C25B C26B F26B 1.6(7)
C24B C25B C26B F26B -178.2(5)
F25B C25B C26B C21B 180.0(4)
C24B C25B C26B C21B 0.2(8)
C22B C21B C26B F26B 176.5(4)
B1B C21B C26B F26B -1.4(7)
C22B C21B C26B C25B -1.8(7)
B1B C21B C26B C25B -179.7(5)
C8B B1B C31B C36B -107.1(6)
C5B B1B C31B C36B 9.1(7)
C21B B1B C31B C36B 129.8(5)
C8B B1B C31B C32B 72.7(6)
C5B B1B C31B C32B -171.2(5)
C21B B1B C31B C32B -50.4(6)
C36B C31B C32B F32B 177.1(4)
B1B C31B C32B F32B -2.8(7)
C36B C31B C32B C33B -2.8(8)
B1B C31B C32B C33B 177.4(5)
F32B C32B C33B F33B -0.4(7)
C31B C32B C33B F33B 179.5(5)
F32B C32B C33B C34B -178.5(5)
C31B C32B C33B C34B 1.4(8)
F33B C33B C34B C35B -177.2(5)
C32B C33B C34B C35B 0.8(8)
F33B C33B C34B F34B -0.3(8)
C32B C33B C34B F34B 177.8(5)
F34B C34B C35B F35B 0.6(9)
C33B C34B C35B F35B 177.5(5)
F34B C34B C35B C36B -178.3(5)
C33B C34B C35B C36B -1.3(9)
F35B C35B C36B F36B -0.7(8)
C34B C35B C36B F36B 178.2(5)
F35B C35B C36B C31B -179.2(5)
C34B C35B C36B C31B -0.3(9)
C32B C31B C36B F36B -176.2(5)
B1B C31B C36B F36B 3.6(8)
C32B C31B C36B C35B 2.3(8)
B1B C31B C36B C35B -177.9(5)
